data_7232539
loop_
_publ_author_name
'Carvalho, Paulo S.'
'Diniz, Luan F.'
'Tenorio, Juan C.'
'Souza, Matheus S.'
'Franco, Chris H. J.'
'Rial, Rafael C.'
'Warszawski de Oliveira, Karla Regina'
'Nazario, Carlos E. D.'
'Ellena, Javier'

_publ_section_title
;
 Pharmaceutical paroxetine-based organic salts of carboxylic acids with
 optimized properties: the identification and characterization of
 potential novel API solid forms
;
_journal_issue 24
_journal_name_full CrystEngComm
_journal_page_first 3668
_journal_paper_doi 10.1039/C8CE02076K
_journal_volume 21
_journal_year 2019
_chemical_absolute_configuration ad
_chemical_formula_moiety '0.5(C4 H4 O6), 0.5(C4 H6 O6), C19 H21 F N O3, 0.5(H2 O)'
_chemical_formula_sum 'C23 H27 F N O9.5'
_chemical_formula_weight 488.45
_chemical_name_common PRX-TART
_chemical_name_systematic 'Paroxetine tartrate'
_space_group_crystal_system monoclinic
_space_group_IT_number 4
_space_group_name_Hall 'P 2yb'
_space_group_name_H-M_alt 'P 1 21 1'
_symmetry_space_group_name_Hall 'P 2yb'
_symmetry_space_group_name_H-M 'P 1 21 1'
_atom_sites_solution_hydrogens mixed
_atom_sites_solution_primary dual
_audit_creation_date 2019-03-10
_audit_creation_method
;
Olex2 1.2
(compiled 2018.05.29 svn.r3508 for OlexSys, GUI svn.r5506)
;
_audit_update_record
;
2019-03-11 deposited with the CCDC.    2019-03-25 downloaded from the CCDC.
;
_cell_angle_alpha 90
_cell_angle_beta 97.036(2)
_cell_angle_gamma 90
_cell_formula_units_Z 4
_cell_length_a 14.3395(17)
_cell_length_b 7.9557(9)
_cell_length_c 19.608(2)
_cell_measurement_reflns_used 9943
_cell_measurement_temperature 100(2)
_cell_measurement_theta_max 27.64
_cell_measurement_theta_min 2.77
_cell_volume 2220.1(4)
_computing_molecular_graphics 'Olex2 (Dolomanov et al., 2009)'
_computing_publication_material 'Olex2 (Dolomanov et al., 2009)'
_computing_structure_refinement 'ShelXL (Sheldrick, 2015)'
_computing_structure_solution 'ShelXT (Sheldrick, 2015)'
_diffrn_ambient_temperature 100(2)
_diffrn_measured_fraction_theta_full 0.998
_diffrn_measured_fraction_theta_max 0.996
_diffrn_measurement_device_type 'Bruker APEX-II CCD'
_diffrn_measurement_method '\f and \w scans'
_diffrn_radiation_type MoK\a
_diffrn_radiation_wavelength 0.71073
_diffrn_reflns_av_R_equivalents 0.0497
_diffrn_reflns_av_unetI/netI 0.0397
_diffrn_reflns_Laue_measured_fraction_full 0.998
_diffrn_reflns_Laue_measured_fraction_max 0.996
_diffrn_reflns_limit_h_max 19
_diffrn_reflns_limit_h_min -19
_diffrn_reflns_limit_k_max 10
_diffrn_reflns_limit_k_min -10
_diffrn_reflns_limit_l_max 26
_diffrn_reflns_limit_l_min -26
_diffrn_reflns_number 55494
_diffrn_reflns_point_group_measured_fraction_full 0.996
_diffrn_reflns_point_group_measured_fraction_max 0.992
_diffrn_reflns_theta_full 25.242
_diffrn_reflns_theta_max 28.395
_diffrn_reflns_theta_min 1.873
_diffrn_standards_number 0
_exptl_absorpt_coefficient_mu 0.119
_exptl_absorpt_correction_T_max 0.996
_exptl_absorpt_correction_T_min 0.988
_exptl_absorpt_correction_type multi-scan
_exptl_absorpt_process_details 'R.H. Blessing, Acta Crystallogr., Sect A 1995, 51, 33-38.'
_exptl_crystal_colour 'clear light colourless'
_exptl_crystal_colour_lustre clear
_exptl_crystal_colour_modifier light
_exptl_crystal_colour_primary colourless
_exptl_crystal_density_diffrn 1.461
_exptl_crystal_description prism
_exptl_crystal_F_000 1028
_exptl_crystal_size_max 0.101
_exptl_crystal_size_mid 0.064
_exptl_crystal_size_min 0.033
_refine_diff_density_max 0.979
_refine_diff_density_min -0.332
_refine_diff_density_rms 0.054
_refine_ls_abs_structure_details
;
 Flack x determined using 3868 quotients [(I+)-(I-)]/[(I+)+(I-)]
 (Parsons, Flack and Wagner, Acta Cryst. B69 (2013) 249-259).
;
_refine_ls_abs_structure_Flack 0.4(2)
_refine_ls_extinction_method none
_refine_ls_goodness_of_fit_ref 1.037
_refine_ls_hydrogen_treatment constr
_refine_ls_matrix_type full
_refine_ls_number_parameters 631
_refine_ls_number_reflns 11054
_refine_ls_number_restraints 1
_refine_ls_restrained_S_all 1.037
_refine_ls_R_factor_all 0.0520
_refine_ls_R_factor_gt 0.0414
_refine_ls_shift/su_max 0.000
_refine_ls_shift/su_mean 0.000
_refine_ls_structure_factor_coef Fsqd
_refine_ls_weighting_details 'w=1/[\s^2^(Fo^2^)+(0.0494P)^2^+0.8735P] where P=(Fo^2^+2Fc^2^)/3'
_refine_ls_weighting_scheme calc
_refine_ls_wR_factor_gt 0.0961
_refine_ls_wR_factor_ref 0.1024
_reflns_Friedel_coverage 0.862
_reflns_Friedel_fraction_full 0.993
_reflns_Friedel_fraction_max 0.988
_reflns_number_gt 9635
_reflns_number_total 11054
_reflns_threshold_expression 'I > 2\s(I)'
_cod_data_source_file c8ce02076k2.cif
_cod_data_source_block prx-tart
_cod_depositor_comments 'Adding full bibliography for 7232537--7232540.cif.'
_cod_original_cell_volume 2220.0(4)
_cod_original_formula_sum 'C23 H27 F N O9.50'
_cod_database_code 7232539
_shelx_shelxl_version_number 2014/7
_shelx_space_group_comment
;
The symmetry employed for this shelxl refinement is uniquely defined
by the following loop, which should always be used as a source of
symmetry information in preference to the above space-group names.
They are only intended as comments.
;
_shelx_estimated_absorpt_t_max 0.996
_shelx_estimated_absorpt_t_min 0.988
_olex2_refinement_description
;
1. Fixed Uiso
 At 1.2 times of:
  All C(H) groups, All C(H,H) groups, All N(H,H) groups
 At 1.5 times of:
  All O(H) groups, All O(H,H) groups
2.a Free rotating group:
 OW1(HW1A,HW1B)
2.b Ternary CH refined with riding coordinates:
 C2(H2), C3(H3), C6(H6), C7(H7A), C4A(H4A), C5A(H5A), C4B(H4B), C5B(H5B)
2.c Secondary CH2 refined with riding coordinates:
 N1A(H1AA,H1AB), C1A(H1AC,H1AD), C2A(H2AA,H2AB), C3A(H3AA,H3AB), C13A(H13A,
 H13B), N1B(H1BA,H1BB), C1B(H1BC,H1BD), C2B(H2BA,H2BB), C3B(H3BA,H3BB),
 C6A(H6AA,H6AB), C6B(H6BA,H6BB), C13B(H13C,H13D)
2.d Aromatic/amide H refined with riding coordinates:
 C8A(H8A), C9A(H9A), C12A(H12A), C15A(H15A), C16A(H16A), C18A(H18A),
 C19A(H19A), C8B(H8B), C9B(H9B), C12B(H12B), C15B(H15B), C16B(H16B), C18B(H18B),
  C19B(H19B)
2.e Idealised tetrahedral OH refined as rotating group:
 O5(H5), O6(H6A), O7(H7), O9(H9), O10(H10), O11(H11)
;
_olex2_submission_special_instructions 'No special instructions were received'

loop_
_space_group_symop_operation_xyz
'x, y, z'
'-x, y+1/2, -z'

loop_
_atom_site_label
_atom_site_type_symbol
_atom_site_fract_x
_atom_site_fract_y
_atom_site_fract_z
_atom_site_U_iso_or_equiv
_atom_site_adp_type
_atom_site_occupancy
_atom_site_site_symmetry_order
_atom_site_calc_flag
_atom_site_refinement_flags_posn
O1 O 0.71456(13) 0.5903(3) 0.48465(10) 0.0137(4) Uani 1 1 d .
O3 O 0.43313(14) 0.3272(3) 0.60130(10) 0.0166(4) Uani 1 1 d .
O2 O 0.73704(13) 0.3632(3) 0.55182(10) 0.0160(4) Uani 1 1 d .
O4 O 0.39992(14) 0.6024(3) 0.59816(12) 0.0213(5) Uani 1 1 d .
O5 O 0.57081(13) 0.6967(2) 0.58920(10) 0.0127(4) Uani 1 1 d .
H5 H 0.5214 0.7446 0.5940 0.019 Uiso 1 1 calc GR
O6 O 0.52516(12) 0.5239(2) 0.46251(9) 0.0116(4) Uani 1 1 d .
H6A H 0.5483 0.6142 0.4534 0.017 Uiso 1 1 calc GR
O7 O 0.22638(14) 0.5505(3) 0.59224(13) 0.0236(5) Uani 1 1 d .
H7 H 0.2826 0.5731 0.5966 0.035 Uiso 1 1 calc GR
O8 O 0.20905(14) 0.8283(3) 0.60402(12) 0.0210(5) Uani 1 1 d .
O9 O 0.02181(15) 0.8043(3) 0.55946(12) 0.0259(5) Uani 1 1 d .
H9 H 0.0479 0.8826 0.5813 0.039 Uiso 1 1 calc GR
O10 O 0.05835(16) 0.6695(3) 0.69665(11) 0.0269(5) Uani 1 1 d .
H10 H 0.0113 0.7213 0.7043 0.040 Uiso 1 1 calc GR
O11 O -0.09102(14) 0.4335(3) 0.57531(11) 0.0217(5) Uani 1 1 d .
H11 H -0.1482 0.4211 0.5701 0.032 Uiso 1 1 calc GR
O12 O -0.12253(14) 0.6193(3) 0.65412(12) 0.0231(5) Uani 1 1 d .
C1 C 0.45389(18) 0.4780(4) 0.59652(13) 0.0122(5) Uani 1 1 d .
C2 C 0.55594(17) 0.5208(3) 0.58728(13) 0.0098(5) Uani 1 1 d .
H2 H 0.5975 0.4691 0.6249 0.012 Uiso 1 1 calc R
C3 C 0.58050(17) 0.4497(3) 0.51899(13) 0.0101(5) Uani 1 1 d .
H3 H 0.5669 0.3289 0.5183 0.012 Uiso 1 1 calc R
C4 C 0.68600(18) 0.4715(3) 0.51655(13) 0.0117(5) Uani 1 1 d .
C5 C 0.17779(19) 0.6890(4) 0.59187(14) 0.0140(5) Uani 1 1 d .
C6 C 0.07263(19) 0.6565(4) 0.57498(15) 0.0196(6) Uani 1 1 d .
H6 H 0.0623 0.5802 0.5355 0.023 Uiso 1 1 calc R
C7 C 0.0374(2) 0.5715(4) 0.63774(18) 0.0219(7) Uani 1 1 d .
H7A H 0.0684 0.4622 0.6453 0.026 Uiso 1 1 calc R
C8 C -0.0682(2) 0.5437(4) 0.62286(16) 0.0192(6) Uani 1 1 d .
O1A O 0.38647(14) 0.7614(3) 0.24035(10) 0.0154(4) Uani 1 1 d .
O2A O 0.64973(15) 0.9870(3) 0.14465(11) 0.0253(5) Uani 1 1 d .
O3A O 0.59890(15) 0.8927(3) 0.03457(11) 0.0267(5) Uani 1 1 d .
N1A N 0.31940(16) 0.5379(3) 0.41985(11) 0.0134(5) Uani 1 1 d .
H1AA H 0.3084 0.6385 0.4371 0.016 Uiso 1 1 calc R
H1AB H 0.3657 0.4902 0.4475 0.016 Uiso 1 1 calc R
C1A C 0.35011(18) 0.5602(4) 0.35030(13) 0.0128(5) Uani 1 1 d .
H1AC H 0.3667 0.4519 0.3325 0.015 Uiso 1 1 calc R
H1AD H 0.4053 0.6317 0.3537 0.015 Uiso 1 1 calc R
C2A C 0.23257(19) 0.4320(4) 0.41861(14) 0.0140(5) Uani 1 1 d .
H2AA H 0.2144 0.4235 0.4645 0.017 Uiso 1 1 calc R
H2AB H 0.2448 0.3196 0.4027 0.017 Uiso 1 1 calc R
C3A C 0.15393(18) 0.5129(4) 0.37059(14) 0.0135(5) Uani 1 1 d .
H3AA H 0.1397 0.6227 0.3882 0.016 Uiso 1 1 calc R
H3AB H 0.0978 0.4443 0.3688 0.016 Uiso 1 1 calc R
C4A C 0.18215(18) 0.5315(3) 0.29783(13) 0.0114(5) Uani 1 1 d .
H4A H 0.1973 0.4194 0.2817 0.014 Uiso 1 1 calc R
C5A C 0.27164(18) 0.6389(3) 0.30168(13) 0.0114(5) Uani 1 1 d .
H5A H 0.2579 0.7502 0.3194 0.014 Uiso 1 1 calc R
C7A C 0.43062(19) 0.7908(3) 0.18350(14) 0.0138(5) Uani 1 1 d .
C8A C 0.3991(2) 0.7350(4) 0.11819(15) 0.0178(6) Uani 1 1 d .
H8A H 0.3423 0.6774 0.1101 0.021 Uiso 1 1 calc R
C9A C 0.4521(2) 0.7644(4) 0.06380(15) 0.0213(6) Uani 1 1 d .
H9A H 0.4317 0.7275 0.0195 0.026 Uiso 1 1 calc R
C10A C 0.5348(2) 0.8495(4) 0.07858(14) 0.0172(6) Uani 1 1 d .
C11A C 0.5651(2) 0.9064(4) 0.14394(15) 0.0164(5) Uani 1 1 d .
C12A C 0.51502(19) 0.8814(4) 0.19798(14) 0.0143(5) Uani 1 1 d .
H12A H 0.5355 0.9218 0.2418 0.017 Uiso 1 1 calc R
C13A C 0.6763(2) 0.9634(4) 0.07735(15) 0.0216(6) Uani 1 1 d .
H13A H 0.6935 1.0704 0.0587 0.026 Uiso 1 1 calc R
H13B H 0.7301 0.8888 0.0794 0.026 Uiso 1 1 calc R
C14A C 0.10411(18) 0.6027(4) 0.24740(14) 0.0121(5) Uani 1 1 d .
C15A C 0.0767(2) 0.7703(4) 0.25302(15) 0.0199(6) Uani 1 1 d .
H15A H 0.1041 0.8345 0.2898 0.024 Uiso 1 1 calc R
C16A C 0.0100(2) 0.8426(4) 0.20532(16) 0.0208(6) Uani 1 1 d .
H16A H -0.0079 0.9541 0.2094 0.025 Uiso 1 1 calc R
C17A C -0.02888(19) 0.7455(4) 0.15183(14) 0.0158(6) Uani 1 1 d .
C18A C -0.0054(2) 0.5810(4) 0.14407(15) 0.0177(6) Uani 1 1 d .
H18A H -0.0338 0.5180 0.1073 0.021 Uiso 1 1 calc R
C19A C 0.06205(19) 0.5096(4) 0.19275(14) 0.0149(5) Uani 1 1 d .
H19A H 0.0790 0.3976 0.1883 0.018 Uiso 1 1 calc R
F1A F -0.09572(13) 0.8150(2) 0.10460(9) 0.0259(4) Uani 1 1 d .
O1B O 0.49601(14) 0.2742(3) 0.22408(10) 0.0178(4) Uani 1 1 d .
O2B O 0.13417(14) 0.1522(3) 0.11096(11) 0.0203(4) Uani 1 1 d .
O3B O 0.23291(14) 0.2728(3) 0.04001(10) 0.0200(4) Uani 1 1 d .
N1B N 0.68458(16) 0.6012(3) 0.33889(12) 0.0172(5) Uani 1 1 d .
H1BA H 0.6595 0.6652 0.3691 0.021 Uiso 1 1 calc R
H1BB H 0.7194 0.5229 0.3623 0.021 Uiso 1 1 calc R
C1B C 0.60755(19) 0.5174(4) 0.29344(14) 0.0153(5) Uani 1 1 d .
H1BC H 0.5636 0.6021 0.2737 0.018 Uiso 1 1 calc R
H1BD H 0.5739 0.4425 0.3209 0.018 Uiso 1 1 calc R
C2B C 0.7464(2) 0.7070(4) 0.30107(16) 0.0198(6) Uani 1 1 d .
H2BA H 0.7966 0.7541 0.3330 0.024 Uiso 1 1 calc R
H2BB H 0.7104 0.7990 0.2786 0.024 Uiso 1 1 calc R
C3B C 0.7874(2) 0.6008(4) 0.24805(15) 0.0209(6) Uani 1 1 d .
H3BA H 0.8259 0.5127 0.2712 0.025 Uiso 1 1 calc R
H3BB H 0.8274 0.6704 0.2233 0.025 Uiso 1 1 calc R
C4B C 0.71061(19) 0.5212(4) 0.19688(14) 0.0143(5) Uani 1 1 d .
H4B H 0.6738 0.6136 0.1741 0.017 Uiso 1 1 calc R
C6A C 0.30359(19) 0.6604(4) 0.23114(14) 0.0140(5) Uani 1 1 d .
H6AA H 0.3170 0.5519 0.2120 0.017 Uiso 1 1 calc R
H6AB H 0.2551 0.7153 0.2001 0.017 Uiso 1 1 calc R
C5B C 0.64305(19) 0.4170(4) 0.23543(14) 0.0135(5) Uani 1 1 d .
H5B H 0.6757 0.3163 0.2547 0.016 Uiso 1 1 calc R
C6B C 0.55808(19) 0.3643(4) 0.18589(14) 0.0150(5) Uani 1 1 d .
H6BA H 0.5267 0.4627 0.1647 0.018 Uiso 1 1 calc R
H6BB H 0.5776 0.2936 0.1499 0.018 Uiso 1 1 calc R
C7B C 0.40673(19) 0.2415(4) 0.19379(15) 0.0142(5) Uani 1 1 d .
C8B C 0.3474(2) 0.1698(3) 0.23649(14) 0.0147(5) Uani 1 1 d .
H8B H 0.3709 0.1449 0.2817 0.018 Uiso 1 1 calc R
C9B C 0.2537(2) 0.1342(4) 0.21356(14) 0.0161(6) Uani 1 1 d .
H9B H 0.2141 0.0855 0.2422 0.019 Uiso 1 1 calc R
C10B C 0.22285(19) 0.1746(4) 0.14675(15) 0.0152(5) Uani 1 1 d .
C11B C 0.2814(2) 0.2463(4) 0.10429(14) 0.0157(5) Uani 1 1 d .
C12B C 0.3747(2) 0.2797(4) 0.12488(14) 0.0154(5) Uani 1 1 d .
H12B H 0.4140 0.3246 0.0952 0.018 Uiso 1 1 calc R
C13B C 0.1363(2) 0.2485(5) 0.04970(15) 0.0221(6) Uani 1 1 d .
H13C H 0.1058 0.3562 0.0540 0.027 Uiso 1 1 calc R
H13D H 0.1034 0.1894 0.0107 0.027 Uiso 1 1 calc R
C14B C 0.75330(19) 0.4257(3) 0.14157(14) 0.0142(5) Uani 1 1 d .
C15B C 0.8176(2) 0.2957(4) 0.15900(15) 0.0171(6) Uani 1 1 d .
H15B H 0.8300 0.2617 0.2046 0.020 Uiso 1 1 calc R
C16B C 0.8631(2) 0.2171(4) 0.10931(17) 0.0208(6) Uani 1 1 d .
H16B H 0.9066 0.1321 0.1212 0.025 Uiso 1 1 calc R
C17B C 0.8425(2) 0.2676(4) 0.04224(16) 0.0211(6) Uani 1 1 d .
C18B C 0.7787(2) 0.3901(4) 0.02236(15) 0.0209(6) Uani 1 1 d .
H18B H 0.7651 0.4197 -0.0237 0.025 Uiso 1 1 calc R
C19B C 0.7340(2) 0.4704(4) 0.07299(15) 0.0177(6) Uani 1 1 d .
H19B H 0.6907 0.5552 0.0604 0.021 Uiso 1 1 calc R
F1B F 0.88719(15) 0.1904(3) -0.00667(10) 0.0338(5) Uani 1 1 d .
OW1 O 0.89814(17) 0.6512(4) 0.44028(13) 0.0320(6) Uani 1 1 d .
HW1A H 0.8471 0.6411 0.4579 0.048 Uiso 1 1 d G
HW1B H 0.9322 0.7145 0.4680 0.048 Uiso 1 1 d G

loop_
_atom_site_aniso_label
_atom_site_aniso_U_11
_atom_site_aniso_U_22
_atom_site_aniso_U_33
_atom_site_aniso_U_23
_atom_site_aniso_U_13
_atom_site_aniso_U_12
O1 0.0125(9) 0.0140(9) 0.0147(9) -0.0011(8) 0.0023(7) -0.0014(7)
O3 0.0163(10) 0.0137(10) 0.0208(10) -0.0008(8) 0.0065(8) -0.0041(8)
O2 0.0091(9) 0.0210(10) 0.0180(10) 0.0064(8) 0.0012(7) 0.0020(8)
O4 0.0101(9) 0.0178(10) 0.0370(13) 0.0002(10) 0.0068(8) 0.0008(8)
O5 0.0108(9) 0.0096(9) 0.0179(9) -0.0019(8) 0.0034(7) -0.0004(7)
O6 0.0101(8) 0.0125(9) 0.0113(9) 0.0021(7) -0.0021(7) -0.0018(7)
O7 0.0105(9) 0.0176(11) 0.0436(14) -0.0065(10) 0.0067(9) -0.0014(8)
O8 0.0175(10) 0.0141(10) 0.0325(12) 0.0020(9) 0.0074(9) -0.0017(8)
O9 0.0142(10) 0.0305(13) 0.0331(13) 0.0150(11) 0.0033(9) 0.0025(9)
O10 0.0225(11) 0.0376(14) 0.0205(11) 0.0050(10) 0.0022(9) -0.0036(10)
O11 0.0140(10) 0.0252(11) 0.0259(11) -0.0005(9) 0.0030(8) -0.0018(9)
O12 0.0162(10) 0.0160(10) 0.0392(13) 0.0076(10) 0.0116(9) 0.0029(8)
C1 0.0103(12) 0.0170(13) 0.0094(12) -0.0023(10) 0.0014(9) -0.0008(10)
C2 0.0088(11) 0.0095(11) 0.0111(12) 0.0000(10) 0.0014(9) 0.0016(9)
C3 0.0096(12) 0.0095(11) 0.0109(12) -0.0007(10) -0.0007(9) -0.0005(9)
C4 0.0111(12) 0.0148(13) 0.0091(12) -0.0024(10) 0.0012(9) 0.0017(10)
C5 0.0119(12) 0.0191(14) 0.0118(12) 0.0004(11) 0.0047(10) 0.0002(11)
C6 0.0129(13) 0.0284(17) 0.0172(14) -0.0045(12) 0.0010(11) -0.0001(12)
C7 0.0101(12) 0.0126(13) 0.0441(19) 0.0037(13) 0.0075(12) -0.0009(11)
C8 0.0163(13) 0.0186(15) 0.0230(15) 0.0030(12) 0.0041(11) 0.0003(11)
O1A 0.0164(9) 0.0169(10) 0.0131(9) 0.0003(8) 0.0032(7) -0.0055(8)
O2A 0.0213(11) 0.0322(13) 0.0239(11) -0.0072(10) 0.0091(9) -0.0125(10)
O3A 0.0213(11) 0.0428(14) 0.0174(10) -0.0015(10) 0.0083(8) -0.0108(10)
N1A 0.0128(10) 0.0160(11) 0.0109(11) 0.0001(9) -0.0005(8) 0.0023(9)
C1A 0.0120(12) 0.0165(13) 0.0100(12) -0.0011(10) 0.0010(9) 0.0007(10)
C2A 0.0145(12) 0.0133(13) 0.0138(12) 0.0021(11) -0.0001(10) 0.0000(10)
C3A 0.0106(12) 0.0133(13) 0.0163(13) -0.0011(11) 0.0012(10) -0.0006(10)
C4A 0.0125(12) 0.0088(11) 0.0125(12) -0.0020(10) -0.0005(9) 0.0026(10)
C5A 0.0110(12) 0.0101(12) 0.0128(12) -0.0005(10) 0.0003(9) 0.0010(10)
C7A 0.0134(12) 0.0115(12) 0.0165(13) 0.0021(11) 0.0020(10) 0.0023(10)
C8A 0.0154(13) 0.0208(15) 0.0167(14) 0.0015(11) 0.0001(11) -0.0032(11)
C9A 0.0195(14) 0.0310(17) 0.0128(13) -0.0006(13) -0.0008(11) -0.0024(13)
C10A 0.0158(13) 0.0209(14) 0.0158(13) 0.0030(12) 0.0052(10) 0.0010(11)
C11A 0.0145(13) 0.0130(13) 0.0214(14) 0.0015(11) 0.0012(10) 0.0001(11)
C12A 0.0149(13) 0.0133(12) 0.0145(13) -0.0013(10) 0.0003(10) 0.0006(10)
C13A 0.0159(14) 0.0295(16) 0.0200(15) 0.0021(13) 0.0043(11) -0.0023(12)
C14A 0.0101(11) 0.0136(12) 0.0127(12) 0.0011(10) 0.0022(9) 0.0006(10)
C15A 0.0235(15) 0.0147(14) 0.0195(14) -0.0051(12) -0.0053(12) 0.0047(12)
C16A 0.0218(15) 0.0148(14) 0.0236(15) -0.0040(12) -0.0059(12) 0.0065(12)
C17A 0.0132(12) 0.0204(14) 0.0123(13) 0.0007(11) -0.0043(10) 0.0039(11)
C18A 0.0192(14) 0.0179(14) 0.0149(13) -0.0055(11) -0.0027(11) -0.0016(11)
C19A 0.0157(13) 0.0125(13) 0.0166(13) -0.0031(11) 0.0021(10) 0.0017(11)
F1A 0.0274(10) 0.0258(10) 0.0205(9) -0.0012(8) -0.0128(7) 0.0102(8)
O1B 0.0165(10) 0.0199(11) 0.0165(10) 0.0028(8) 0.0003(8) -0.0015(8)
O2B 0.0178(10) 0.0259(12) 0.0171(10) 0.0004(9) 0.0012(8) -0.0026(9)
O3B 0.0168(10) 0.0311(12) 0.0117(9) 0.0004(9) 0.0003(8) -0.0018(9)
N1B 0.0174(12) 0.0203(12) 0.0137(11) -0.0045(10) 0.0013(9) 0.0075(10)
C1B 0.0143(12) 0.0180(13) 0.0133(13) -0.0006(11) 0.0010(10) 0.0014(11)
C2B 0.0176(14) 0.0222(15) 0.0196(14) -0.0081(12) 0.0022(11) -0.0015(12)
C3B 0.0160(13) 0.0276(16) 0.0196(14) -0.0077(13) 0.0044(11) -0.0022(12)
C4B 0.0149(12) 0.0147(13) 0.0136(12) -0.0013(11) 0.0024(10) 0.0029(11)
C6A 0.0130(12) 0.0159(13) 0.0128(13) 0.0007(10) -0.0001(10) -0.0006(10)
C5B 0.0151(13) 0.0130(12) 0.0125(12) 0.0009(10) 0.0015(10) 0.0034(10)
C6B 0.0167(13) 0.0150(13) 0.0134(13) -0.0003(11) 0.0025(10) 0.0005(11)
C7B 0.0165(13) 0.0115(12) 0.0148(13) -0.0027(10) 0.0023(10) 0.0023(10)
C8B 0.0216(14) 0.0108(12) 0.0117(12) 0.0007(10) 0.0020(10) 0.0024(11)
C9B 0.0212(14) 0.0134(13) 0.0150(13) 0.0008(11) 0.0071(11) 0.0013(11)
C10B 0.0144(13) 0.0136(13) 0.0178(13) -0.0042(11) 0.0024(10) 0.0013(10)
C11B 0.0208(14) 0.0156(13) 0.0106(12) -0.0020(11) 0.0021(10) 0.0020(11)
C12B 0.0183(13) 0.0145(13) 0.0138(13) -0.0023(11) 0.0039(10) -0.0016(11)
C13B 0.0187(14) 0.0328(17) 0.0151(14) 0.0013(13) 0.0025(11) 0.0011(13)
C14B 0.0148(13) 0.0121(13) 0.0158(13) -0.0022(11) 0.0030(10) -0.0005(10)
C15B 0.0189(13) 0.0164(14) 0.0160(13) -0.0003(11) 0.0024(11) 0.0002(11)
C16B 0.0205(14) 0.0141(14) 0.0279(16) -0.0042(12) 0.0033(12) 0.0029(11)
C17B 0.0264(15) 0.0177(14) 0.0214(15) -0.0093(12) 0.0121(12) -0.0042(12)
C18B 0.0302(16) 0.0195(15) 0.0136(13) -0.0021(12) 0.0053(11) -0.0065(13)
C19B 0.0203(14) 0.0164(13) 0.0164(14) 0.0001(11) 0.0025(11) -0.0001(11)
F1B 0.0457(12) 0.0299(10) 0.0301(11) -0.0113(9) 0.0223(9) 0.0008(9)
OW1 0.0267(12) 0.0418(16) 0.0271(12) 0.0009(11) 0.0015(10) -0.0049(11)

loop_
_atom_type_symbol
_atom_type_description
_atom_type_scat_dispersion_real
_atom_type_scat_dispersion_imag
_atom_type_scat_source
C C 0.0033 0.0016 'International Tables Vol C Tables 4.2.6.8 and 6.1.1.4'
H H 0.0000 0.0000 'International Tables Vol C Tables 4.2.6.8 and 6.1.1.4'
F F 0.0171 0.0103 'International Tables Vol C Tables 4.2.6.8 and 6.1.1.4'
N N 0.0061 0.0033 'International Tables Vol C Tables 4.2.6.8 and 6.1.1.4'
O O 0.0106 0.0060 'International Tables Vol C Tables 4.2.6.8 and 6.1.1.4'

loop_
_geom_angle_atom_site_label_1
_geom_angle_atom_site_label_2
_geom_angle_atom_site_label_3
_geom_angle
C2 O5 H5 109.5
C3 O6 H6A 109.5
C5 O7 H7 109.5
C6 O9 H9 109.5
C7 O10 H10 109.5
C8 O11 H11 109.5
O3 C1 O4 127.1(3)
O3 C1 C2 117.6(2)
O4 C1 C2 115.2(2)
O5 C2 C1 111.0(2)
O5 C2 H2 108.6
O5 C2 C3 109.8(2)
C1 C2 H2 108.6
C3 C2 C1 110.2(2)
C3 C2 H2 108.6
O6 C3 C2 111.3(2)
O6 C3 H3 107.9
O6 C3 C4 113.0(2)
C2 C3 H3 107.9
C4 C3 C2 108.6(2)
C4 C3 H3 107.9
O1 C4 O2 126.1(2)
O1 C4 C3 119.7(2)
O2 C4 C3 114.2(2)
O7 C5 C6 111.8(2)
O8 C5 O7 126.1(3)
O8 C5 C6 122.1(3)
O9 C6 C5 112.3(3)
O9 C6 H6 109.0
O9 C6 C7 109.2(2)
C5 C6 H6 109.0
C5 C6 C7 108.2(2)
C7 C6 H6 109.0
O10 C7 C6 110.9(2)
O10 C7 H7A 108.8
O10 C7 C8 110.4(2)
C6 C7 H7A 108.8
C8 C7 C6 109.0(3)
C8 C7 H7A 108.8
O11 C8 C7 113.3(3)
O12 C8 O11 125.5(3)
O12 C8 C7 121.2(3)
C7A O1A C6A 117.0(2)
C11A O2A C13A 105.4(2)
C10A O3A C13A 105.2(2)
H1AA N1A H1AB 107.8
C1A N1A H1AA 109.0
C1A N1A H1AB 109.0
C1A N1A C2A 112.8(2)
C2A N1A H1AA 109.0
C2A N1A H1AB 109.0
N1A C1A H1AC 109.6
N1A C1A H1AD 109.6
N1A C1A C5A 110.1(2)
H1AC C1A H1AD 108.2
C5A C1A H1AC 109.6
C5A C1A H1AD 109.6
N1A C2A H2AA 109.9
N1A C2A H2AB 109.9
N1A C2A C3A 108.8(2)
H2AA C2A H2AB 108.3
C3A C2A H2AA 109.9
C3A C2A H2AB 109.9
C2A C3A H3AA 109.5
C2A C3A H3AB 109.5
C2A C3A C4A 110.9(2)
H3AA C3A H3AB 108.1
C4A C3A H3AA 109.5
C4A C3A H3AB 109.5
C3A C4A H4A 107.8
C5A C4A C3A 108.8(2)
C5A C4A H4A 107.8
C14A C4A C3A 112.7(2)
C14A C4A H4A 107.8
C14A C4A C5A 111.8(2)
C1A C5A C4A 110.6(2)
C1A C5A H5A 108.5
C1A C5A C6A 109.6(2)
C4A C5A H5A 108.5
C6A C5A C4A 111.2(2)
C6A C5A H5A 108.5
O1A C7A C8A 124.8(3)
O1A C7A C12A 113.3(2)
C8A C7A C12A 121.9(3)
C7A C8A H8A 119.8
C7A C8A C9A 120.4(3)
C9A C8A H8A 119.8
C8A C9A H9A 121.3
C10A C9A C8A 117.3(3)
C10A C9A H9A 121.3
C9A C10A O3A 128.2(3)
C9A C10A C11A 121.8(3)
C11A C10A O3A 110.0(3)
O2A C11A C10A 109.9(2)
C12A C11A O2A 127.5(3)
C12A C11A C10A 122.5(3)
C7A C12A H12A 122.0
C11A C12A C7A 116.0(3)
C11A C12A H12A 122.0
O2A C13A H13A 110.0
O2A C13A H13B 110.0
O3A C13A O2A 108.6(2)
O3A C13A H13A 110.0
O3A C13A H13B 110.0
H13A C13A H13B 108.4
C15A C14A C4A 119.9(2)
C19A C14A C4A 121.7(2)
C19A C14A C15A 118.2(3)
C14A C15A H15A 119.3
C16A C15A C14A 121.5(3)
C16A C15A H15A 119.3
C15A C16A H16A 121.0
C17A C16A C15A 118.0(3)
C17A C16A H16A 121.0
C16A C17A F1A 118.6(3)
C18A C17A C16A 123.0(3)
C18A C17A F1A 118.4(3)
C17A C18A H18A 120.9
C17A C18A C19A 118.3(3)
C19A C18A H18A 120.9
C14A C19A C18A 120.9(3)
C14A C19A H19A 119.5
C18A C19A H19A 119.5
C7B O1B C6B 118.6(2)
C10B O2B C13B 104.1(2)
C11B O3B C13B 104.2(2)
H1BA N1B H1BB 107.7
C1B N1B H1BA 108.9
C1B N1B H1BB 108.9
C2B N1B H1BA 108.9
C2B N1B H1BB 108.9
C2B N1B C1B 113.5(2)
N1B C1B H1BC 109.0
N1B C1B H1BD 109.0
N1B C1B C5B 112.9(2)
H1BC C1B H1BD 107.8
C5B C1B H1BC 109.0
C5B C1B H1BD 109.0
N1B C2B H2BA 109.8
N1B C2B H2BB 109.8
N1B C2B C3B 109.4(3)
H2BA C2B H2BB 108.2
C3B C2B H2BA 109.8
C3B C2B H2BB 109.8
C2B C3B H3BA 109.2
C2B C3B H3BB 109.2
C2B C3B C4B 111.9(2)
H3BA C3B H3BB 107.9
C4B C3B H3BA 109.2
C4B C3B H3BB 109.2
C3B C4B H4B 107.0
C3B C4B C5B 110.2(2)
C5B C4B H4B 107.0
C14B C4B C3B 110.8(2)
C14B C4B H4B 107.0
C14B C4B C5B 114.5(2)
O1A C6A C5A 106.7(2)
O1A C6A H6AA 110.4
O1A C6A H6AB 110.4
C5A C6A H6AA 110.4
C5A C6A H6AB 110.4
H6AA C6A H6AB 108.6
C1B C5B C4B 111.8(2)
C1B C5B H5B 109.2
C4B C5B H5B 109.2
C6B C5B C1B 107.8(2)
C6B C5B C4B 109.7(2)
C6B C5B H5B 109.2
O1B C6B C5B 107.8(2)
O1B C6B H6BA 110.1
O1B C6B H6BB 110.1
C5B C6B H6BA 110.1
C5B C6B H6BB 110.1
H6BA C6B H6BB 108.5
O1B C7B C8B 115.2(2)
O1B C7B C12B 123.7(3)
C8B C7B C12B 121.1(3)
C7B C8B H8B 119.1
C7B C8B C9B 121.8(3)
C9B C8B H8B 119.1
C8B C9B H9B 121.7
C10B C9B C8B 116.5(3)
C10B C9B H9B 121.7
C9B C10B O2B 128.5(3)
C9B C10B C11B 121.8(3)
C11B C10B O2B 109.7(2)
C10B C11B O3B 109.8(2)
C12B C11B O3B 127.1(3)
C12B C11B C10B 123.1(3)
C7B C12B H12B 122.2
C11B C12B C7B 115.6(3)
C11B C12B H12B 122.2
O2B C13B O3B 107.7(2)
O2B C13B H13C 110.2
O2B C13B H13D 110.2
O3B C13B H13C 110.2
O3B C13B H13D 110.2
H13C C13B H13D 108.5
C15B C14B C4B 120.5(2)
C19B C14B C4B 121.1(3)
C19B C14B C15B 118.3(3)
C14B C15B H15B 119.5
C16B C15B C14B 121.0(3)
C16B C15B H15B 119.5
C15B C16B H16B 120.8
C17B C16B C15B 118.5(3)
C17B C16B H16B 120.8
C18B C17B C16B 122.9(3)
C18B C17B F1B 118.6(3)
F1B C17B C16B 118.5(3)
C17B C18B H18B 120.9
C17B C18B C19B 118.3(3)
C19B C18B H18B 120.9
C14B C19B C18B 121.1(3)
C14B C19B H19B 119.4
C18B C19B H19B 119.4
HW1A OW1 HW1B 104.5

loop_
_geom_bond_atom_site_label_1
_geom_bond_atom_site_label_2
_geom_bond_distance
O1 C4 1.230(3)
O3 C1 1.242(3)
O2 C4 1.278(3)
O4 C1 1.259(3)
O5 H5 0.8200
O5 C2 1.416(3)
O6 H6A 0.8200
O6 C3 1.411(3)
O7 H7 0.8200
O7 C5 1.303(4)
O8 C5 1.208(4)
O9 H9 0.8200
O9 C6 1.397(4)
O10 H10 0.8200
O10 C7 1.395(4)
O11 H11 0.8200
O11 C8 1.293(4)
O12 C8 1.209(4)
C1 C2 1.535(4)
C2 H2 0.9800
C2 C3 1.534(4)
C3 H3 0.9800
C3 C4 1.529(4)
C5 C6 1.526(4)
C6 H6 0.9800
C6 C7 1.543(4)
C7 H7A 0.9800
C7 C8 1.522(4)
O1A C7A 1.368(3)
O1A C6A 1.428(3)
O2A C11A 1.371(3)
O2A C13A 1.430(4)
O3A C10A 1.380(3)
O3A C13A 1.423(4)
N1A H1AA 0.8900
N1A H1AB 0.8900
N1A C1A 1.494(3)
N1A C2A 1.501(4)
C1A H1AC 0.9700
C1A H1AD 0.9700
C1A C5A 1.518(4)
C2A H2AA 0.9700
C2A H2AB 0.9700
C2A C3A 1.521(4)
C3A H3AA 0.9700
C3A H3AB 0.9700
C3A C4A 1.537(4)
C4A H4A 0.9800
C4A C5A 1.536(4)
C4A C14A 1.510(4)
C5A H5A 0.9800
C5A C6A 1.519(4)
C7A C8A 1.378(4)
C7A C12A 1.407(4)
C8A H8A 0.9300
C8A C9A 1.403(4)
C9A H9A 0.9300
C9A C10A 1.365(4)
C10A C11A 1.378(4)
C11A C12A 1.365(4)
C12A H12A 0.9300
C13A H13A 0.9700
C13A H13B 0.9700
C14A C15A 1.398(4)
C14A C19A 1.379(4)
C15A H15A 0.9300
C15A C16A 1.379(4)
C16A H16A 0.9300
C16A C17A 1.365(4)
C17A C18A 1.365(4)
C17A F1A 1.365(3)
C18A H18A 0.9300
C18A C19A 1.394(4)
C19A H19A 0.9300
O1B C6B 1.425(3)
O1B C7B 1.369(3)
O2B C10B 1.387(3)
O2B C13B 1.428(4)
O3B C11B 1.379(3)
O3B C13B 1.435(4)
N1B H1BA 0.8900
N1B H1BB 0.8900
N1B C1B 1.489(4)
N1B C2B 1.485(4)
C1B H1BC 0.9700
C1B H1BD 0.9700
C1B C5B 1.527(4)
C2B H2BA 0.9700
C2B H2BB 0.9700
C2B C3B 1.513(4)
C3B H3BA 0.9700
C3B H3BB 0.9700
C3B C4B 1.532(4)
C4B H4B 0.9800
C4B C5B 1.542(4)
C4B C14B 1.514(4)
C6A H6AA 0.9700
C6A H6AB 0.9700
C5B H5B 0.9800
C5B C6B 1.521(4)
C6B H6BA 0.9700
C6B H6BB 0.9700
C7B C8B 1.387(4)
C7B C12B 1.406(4)
C8B H8B 0.9300
C8B C9B 1.394(4)
C9B H9B 0.9300
C9B C10B 1.368(4)
C10B C11B 1.377(4)
C11B C12B 1.375(4)
C12B H12B 0.9300
C13B H13C 0.9700
C13B H13D 0.9700
C14B C15B 1.400(4)
C14B C19B 1.386(4)
C15B H15B 0.9300
C15B C16B 1.386(4)
C16B H16B 0.9300
C16B C17B 1.372(5)
C17B C18B 1.361(5)
C17B F1B 1.363(3)
C18B H18B 0.9300
C18B C19B 1.400(4)
C19B H19B 0.9300
OW1 HW1A 0.8504
OW1 HW1B 0.8500

loop_
_geom_torsion_atom_site_label_1
_geom_torsion_atom_site_label_2
_geom_torsion_atom_site_label_3
_geom_torsion_atom_site_label_4
_geom_torsion
O3 C1 C2 O5 -174.4(2)
O3 C1 C2 C3 63.7(3)
O4 C1 C2 O5 5.8(3)
O4 C1 C2 C3 -116.0(3)
O5 C2 C3 O6 -59.3(3)
O5 C2 C3 C4 65.8(3)
O6 C3 C4 O1 25.1(3)
O6 C3 C4 O2 -157.7(2)
O7 C5 C6 O9 -166.7(2)
O7 C5 C6 C7 72.6(3)
O8 C5 C6 O9 14.2(4)
O8 C5 C6 C7 -106.5(3)
O9 C6 C7 O10 -66.4(3)
O9 C6 C7 C8 55.4(3)
O10 C7 C8 O11 -170.1(3)
O10 C7 C8 O12 9.4(4)
C1 C2 C3 O6 63.3(3)
C1 C2 C3 C4 -171.6(2)
C2 C3 C4 O1 -99.0(3)
C2 C3 C4 O2 78.2(3)
C5 C6 C7 O10 56.2(3)
C5 C6 C7 C8 178.0(2)
C6 C7 C8 O11 67.8(3)
C6 C7 C8 O12 -112.7(3)
O1A C7A C8A C9A -176.7(3)
O1A C7A C12A C11A 176.4(2)
O2A C11A C12A C7A -178.6(3)
O3A C10A C11A O2A -0.4(4)
O3A C10A C11A C12A 179.9(3)
N1A C1A C5A C4A -56.9(3)
N1A C1A C5A C6A -179.8(2)
N1A C2A C3A C4A 58.2(3)
C1A N1A C2A C3A -58.1(3)
C1A C5A C6A O1A -57.5(3)
C2A N1A C1A C5A 57.8(3)
C2A C3A C4A C5A -58.6(3)
C2A C3A C4A C14A 176.9(2)
C3A C4A C5A C1A 57.5(3)
C3A C4A C5A C6A 179.5(2)
C3A C4A C14A C15A 69.4(3)
C3A C4A C14A C19A -114.6(3)
C4A C5A C6A O1A 179.9(2)
C4A C14A C15A C16A 175.7(3)
C4A C14A C19A C18A -175.6(3)
C5A C4A C14A C15A -53.5(3)
C5A C4A C14A C19A 122.5(3)
C7A O1A C6A C5A 177.0(2)
C7A C8A C9A C10A 0.0(5)
C8A C7A C12A C11A -1.8(4)
C8A C9A C10A O3A 179.6(3)
C8A C9A C10A C11A -0.8(5)
C9A C10A C11A O2A 179.9(3)
C9A C10A C11A C12A 0.2(5)
C10A O3A C13A O2A -9.8(3)
C10A C11A C12A C7A 1.1(4)
C11A O2A C13A O3A 9.6(3)
C12A C7A C8A C9A 1.3(4)
C13A O2A C11A C10A -5.6(3)
C13A O2A C11A C12A 174.0(3)
C13A O3A C10A C9A -174.1(3)
C13A O3A C10A C11A 6.3(3)
C14A C4A C5A C1A -177.5(2)
C14A C4A C5A C6A -55.5(3)
C14A C15A C16A C17A -0.1(5)
C15A C14A C19A C18A 0.5(4)
C15A C16A C17A C18A 0.7(5)
C15A C16A C17A F1A 179.3(3)
C16A C17A C18A C19A -0.6(5)
C17A C18A C19A C14A 0.0(4)
C19A C14A C15A C16A -0.4(4)
F1A C17A C18A C19A -179.3(3)
O1B C7B C8B C9B 178.0(3)
O1B C7B C12B C11B -176.6(3)
O2B C10B C11B O3B 0.1(3)
O2B C10B C11B C12B -178.3(3)
O3B C11B C12B C7B 179.7(3)
N1B C1B C5B C4B -49.4(3)
N1B C1B C5B C6B -170.1(2)
N1B C2B C3B C4B 58.6(3)
C1B N1B C2B C3B -56.9(3)
C1B C5B C6B O1B -55.9(3)
C2B N1B C1B C5B 53.3(3)
C2B C3B C4B C5B -56.1(3)
C2B C3B C4B C14B 176.1(3)
C3B C4B C5B C1B 50.6(3)
C3B C4B C5B C6B 170.1(2)
C3B C4B C14B C15B 57.3(4)
C3B C4B C14B C19B -119.0(3)
C4B C5B C6B O1B -177.8(2)
C4B C14B C15B C16B -174.5(3)
C4B C14B C19B C18B 175.3(3)
C6A O1A C7A C8A 2.3(4)
C6A O1A C7A C12A -175.9(2)
C5B C4B C14B C15B -68.1(3)
C5B C4B C14B C19B 115.6(3)
C6B O1B C7B C8B -173.3(2)
C6B O1B C7B C12B 5.4(4)
C7B O1B C6B C5B 167.7(2)
C7B C8B C9B C10B -0.4(4)
C8B C7B C12B C11B 2.0(4)
C8B C9B C10B O2B 179.6(3)
C8B C9B C10B C11B 0.1(4)
C9B C10B C11B O3B 179.6(3)
C9B C10B C11B C12B 1.3(5)
C10B O2B C13B O3B 20.5(3)
C10B C11B C12B C7B -2.3(4)
C11B O3B C13B O2B -20.5(3)
C12B C7B C8B C9B -0.7(4)
C13B O2B C10B C9B 167.7(3)
C13B O2B C10B C11B -12.8(3)
C13B O3B C11B C10B 12.6(3)
C13B O3B C11B C12B -169.2(3)
C14B C4B C5B C1B 176.3(2)
C14B C4B C5B C6B -64.2(3)
C14B C15B C16B C17B -1.1(4)
C15B C14B C19B C18B -1.1(4)
C15B C16B C17B C18B -0.7(5)
C15B C16B C17B F1B 179.9(3)
C16B C17B C18B C19B 1.6(5)
C17B C18B C19B C14B -0.6(4)
C19B C14B C15B C16B 1.9(4)
F1B C17B C18B C19B -179.1(3)
